data_2001862
loop_
_publ_author_name
'Banks, R. E.'
'Sharif, I.'
'Pritchard, R. G.'

_publ_section_title
;
 Structure of the new electrophilic fluorinating agent
 1-chloromethyl-4-fluoro-1,4-diazoniabicyclo[2.2.2]octane
 bis(tetrafluoroborate) and two of its monoquaternary analogues
;
_journal_issue 3
_journal_name_full 'Acta Crystallographica Section C'
_journal_page_first 492
_journal_page_last 495
_journal_paper_doi 10.1107/S0108270192008588
_journal_volume 49
_journal_year 1993
_chemical_formula_moiety 'C7 H14 Cl1 N2 ,C1 F3 O3 S1'
_chemical_formula_sum 'C8 H14 Cl F3 N2 O3 S'
_chemical_formula_weight 310.72
_space_group_IT_number 62
_space_group_name_Hall '-P 2ac 2n'
_space_group_name_H-M_alt 'P n m a'
_symmetry_cell_setting orthorhombic
_symmetry_space_group_name_Hall '-P 2ac 2n'
_symmetry_space_group_name_H-M 'P n m a'
_cell_angle_alpha 90.
_cell_angle_beta 90.
_cell_angle_gamma 90.
_cell_formula_units_Z 4
_cell_length_a 19.877(7)
_cell_length_b 8.769(3)
_cell_length_c 7.138(2)
_cell_volume 1244.2(7)
_diffrn_radiation_type Mo
_diffrn_radiation_wavelength 0.71069
_exptl_absorpt_coefficient_mu 0.50
_exptl_crystal_density_diffrn 1.659
_exptl_crystal_F_000 640
_cod_data_source_file al1015.cif
_cod_data_source_block al1015_structure_2_of_3
_cod_original_cell_volume 1244.0(10)
_cod_original_formula_sum 'C8 H14 Cl1 F3 N2 O3 S1'
_cod_database_code 2001862

loop_
_space_group_symop_id
_space_group_symop_operation_xyz
1 x,y,z
2 -x+1/2,-y,z+1/2
3 x+1/2,-y+1/2,-z+1/2
4 -x,y+1/2,-z
5 -x,-y,-z
6 x+1/2,y,-z+1/2
7 -x+1/2,y+1/2,z+1/2
8 x,-y+1/2,z

loop_
_atom_site_label
_atom_site_fract_x
_atom_site_fract_y
_atom_site_fract_z
Cl(1) .2562(2) .25 .5169(4)
N(1) .1560(4) .25 .2624(10)
N(2) .1221(4) .25 -.0856(12)
C(1) .1708(5) .25 .4657(14)
C(2) .0798(5) .25 .2402(17)
C(3) .0629(6) .25 .0324(17)
C(4) .1614(4) .1163(10) -.0408(10)
C(5) .1831(3) .1119(8) .1685(9)
S(1) .38540(10) .25 .0751(4)
F(1) .4811(2) .1300(5) -.1277(6)
F(2) .4091(3) .25 -.2839(9)
O(1) .3477(2) .1145(6) .0472(7)
O(2) .4290(4) .25 .2316(11)
C(6) .4428(5) .25 -.1271(17)
H(1A) .1512 .3385 .5198
H(1B) .1512 .1616 .5198
H(2A) .0615 .1616 .2978
H(2B) .0615 .3385 .2978
H(3A) .0370 .3385 .0052
H(3B) .0370 .1616 .0052
H(4A) .1352 .0283 -.0670
H(4B) .2006 .1159 -.1168
H(5A0 .1655 .0231 .2265
H(5B) .2308 .1112 .1769

loop_
_geom_angle_atom_site_label_1
_geom_angle_atom_site_label_2
_geom_angle_atom_site_label_3
_geom_angle
N(1) C(1) Cl(1) 113.6(7)
C(1) N(1) C(2) 107.4(8)
C(1) N(1) C(5) 111.7(5)

loop_
_geom_bond_atom_site_label_1
_geom_bond_atom_site_label_2
_geom_bond_distance
Cl(1) C(1) 1.740(10)
N(1) C(1) 1.480(10)
N(1) C(2) 1.520(10)
N(1) C(5) 1.485(8)
N(2) C(3) 1.450(10)
N(2) C(4) 1.445(9)
C(2) C(3) 1.520(10)
C(4) C(5) 1.556(9)
S(1) O(1) 1.419(5)
S(1) O(2) 1.415(8)
S(1) C(6) 1.840(10)
F(1) C(6) 1.298(7)
F(2) C(6) 1.310(10)
